data_4070612
loop_
_publ_author_name
'Wagler, J\"org'
'Hill, Anthony F.'

_publ_contact_author
;Wagler, J\"org 
 Institut f\"ur Anorganische Chemie  
 Technische Universit\"at Bergakademie Freiberg
 Leipziger Str. 29 
 09596 Freiberg 
 Bundesrepublik Deutschland
;
_publ_section_title
;
 7-Azaindol-7-ylborate: A Novel Bidentate N^BH3Chelating Ligand
;
_journal_issue 10
_journal_name_full Organometallics
_journal_page_first 2350
_journal_paper_doi 10.1021/om700871p
_journal_volume 27
_journal_year 2008
_chemical_formula_moiety 'C9 H12 B N2 Na O'
_chemical_formula_sum 'C9 H12 B N2 Na O'
_chemical_formula_weight 198.01
_chemical_name_systematic
;
 sodium 7-azaindol-7-ylboranate dioxane solvate
;
_space_group_IT_number 14
_symmetry_cell_setting monoclinic
_symmetry_space_group_name_Hall '-P 2ybc'
_symmetry_space_group_name_H-M 'P 1 21/c 1'
_atom_sites_solution_hydrogens geom
_atom_sites_solution_primary direct
_atom_sites_solution_secondary difmap
_audit_creation_method SHELXL-97
_cell_angle_alpha 90.00
_cell_angle_beta 99.177(3)
_cell_angle_gamma 90.00
_cell_formula_units_Z 4
_cell_length_a 5.1979(2)
_cell_length_b 19.9137(10)
_cell_length_c 9.6023(5)
_cell_measurement_reflns_used 24972
_cell_measurement_temperature 100(2)
_cell_measurement_theta_max 25.350
_cell_measurement_theta_min 2.546
_cell_volume 981.21(8)
_computing_cell_refinement DENZO-SMN
_computing_data_collection 'Nonius Collect'
_computing_data_reduction Scalepack
_computing_molecular_graphics 'ORTEP32 for windows (Farugia)'
_computing_publication_material 'Ciftab (Sheldrick, 1997)'
_computing_structure_refinement 'SHELXL-97 (Sheldrick, 1997)'
_computing_structure_solution 'SHELXS-97 (Sheldrick, 1990)'
_diffrn_ambient_temperature 100(2)
_diffrn_measured_fraction_theta_full 0.998
_diffrn_measured_fraction_theta_max 0.998
_diffrn_measurement_device_type 'Nonius Kappa CCD area detector'
_diffrn_measurement_method 'phi and omega scans'
_diffrn_radiation_monochromator graphite
_diffrn_radiation_source 'fine-focus sealed tube'
_diffrn_radiation_type MoK\a
_diffrn_radiation_wavelength 0.71073
_diffrn_reflns_av_R_equivalents 0.0879
_diffrn_reflns_av_sigmaI/netI 0.0434
_diffrn_reflns_limit_h_max 6
_diffrn_reflns_limit_h_min -6
_diffrn_reflns_limit_k_max 23
_diffrn_reflns_limit_k_min -23
_diffrn_reflns_limit_l_max 11
_diffrn_reflns_limit_l_min -11
_diffrn_reflns_number 11618
_diffrn_reflns_theta_full 25.00
_diffrn_reflns_theta_max 25.00
_diffrn_reflns_theta_min 2.97
_exptl_absorpt_coefficient_mu 0.124
_exptl_absorpt_correction_T_max 0.997
_exptl_absorpt_correction_T_min 0.907
_exptl_absorpt_correction_type multi-scan
_exptl_absorpt_process_details SORTAV
_exptl_crystal_colour colorless
_exptl_crystal_density_diffrn 1.340
_exptl_crystal_density_method 'not measured'
_exptl_crystal_description needle
_exptl_crystal_F_000 416
_exptl_crystal_size_max 0.15
_exptl_crystal_size_mid 0.05
_exptl_crystal_size_min 0.03
_refine_diff_density_max 0.289
_refine_diff_density_min -0.306
_refine_diff_density_rms 0.067
_refine_ls_extinction_method none
_refine_ls_goodness_of_fit_ref 1.095
_refine_ls_hydrogen_treatment mixed
_refine_ls_matrix_type full
_refine_ls_number_parameters 136
_refine_ls_number_reflns 1721
_refine_ls_number_restraints 0
_refine_ls_restrained_S_all 1.095
_refine_ls_R_factor_all 0.0659
_refine_ls_R_factor_gt 0.0472
_refine_ls_shift/su_max 0.000
_refine_ls_shift/su_mean 0.000
_refine_ls_structure_factor_coef Fsqd
_refine_ls_weighting_details 'calc w=1/[\s^2^(Fo^2^)+(0.0682P)^2^+0.3037P] where P=(Fo^2^+2Fc^2^)/3'
_refine_ls_weighting_scheme calc
_refine_ls_wR_factor_gt 0.1160
_refine_ls_wR_factor_ref 0.1245
_reflns_number_gt 1352
_reflns_number_total 1721
_reflns_threshold_expression >2sigma(I)
_cod_data_source_file om700871p-file001.cif
_cod_data_source_block jwc121c01
_cod_original_sg_symbol_Hall -P2ybc
_cod_original_sg_symbol_H-M P21/c
_cod_database_code 4070612

loop_
_symmetry_equiv_pos_as_xyz
'x, y, z'
'-x, y+1/2, -z+1/2'
'-x, -y, -z'
'x, -y-1/2, z-1/2'

loop_
_atom_site_label
_atom_site_type_symbol
_atom_site_fract_x
_atom_site_fract_y
_atom_site_fract_z
_atom_site_U_iso_or_equiv
_atom_site_adp_type
_atom_site_occupancy
_atom_site_symmetry_multiplicity
_atom_site_calc_flag
_atom_site_refinement_flags
Na1 Na 0.36482(15) 0.52473(4) 0.12684(8) 0.0217(3) Uani 1 1 d .
O1 O 0.3396(3) 0.50339(8) 0.36588(15) 0.0226(4) Uani 1 1 d .
N1 N 0.7685(3) 0.65366(9) 0.00968(18) 0.0194(4) Uani 1 1 d .
N2 N 0.4129(3) 0.58182(9) -0.08874(18) 0.0187(4) Uani 1 1 d .
B1 B 0.8817(5) 0.60049(13) 0.1256(3) 0.0217(6) Uani 1 1 d .
H1B H 0.910(4) 0.5483(11) 0.076(2) 0.022 Uiso 1 1 d .
H2B H 1.082(4) 0.6214(10) 0.175(2) 0.022 Uiso 1 1 d .
H3B H 0.743(4) 0.5967(11) 0.205(2) 0.022 Uiso 1 1 d .
C1 C 0.8801(4) 0.71405(11) -0.0002(2) 0.0227(5) Uani 1 1 d .
H1 H 1.0376 0.7237 0.0614 0.027 Uiso 1 1 calc R
C2 C 0.7768(4) 0.76290(11) -0.0957(2) 0.0255(5) Uani 1 1 d .
H2 H 0.8640 0.8047 -0.0983 0.031 Uiso 1 1 calc R
C3 C 0.5465(4) 0.75121(11) -0.1877(2) 0.0246(5) Uani 1 1 d .
H3 H 0.4737 0.7847 -0.2527 0.030 Uiso 1 1 calc R
C4 C 0.4254(4) 0.68936(11) -0.1824(2) 0.0205(5) Uani 1 1 d .
C5 C 0.1991(4) 0.65608(11) -0.2528(2) 0.0222(5) Uani 1 1 d .
H5 H 0.0722 0.6737 -0.3258 0.027 Uiso 1 1 calc R
C6 C 0.2017(4) 0.59359(11) -0.1938(2) 0.0202(5) Uani 1 1 d .
H6 H 0.0703 0.5610 -0.2223 0.024 Uiso 1 1 calc R
C7 C 0.5455(4) 0.64047(10) -0.0823(2) 0.0178(5) Uani 1 1 d .
C8 C 0.3936(4) 0.44043(11) 0.4379(2) 0.0218(5) Uani 1 1 d .
H8A H 0.3946 0.4039 0.3680 0.026 Uiso 1 1 calc R
H8B H 0.2552 0.4305 0.4948 0.026 Uiso 1 1 calc R
C9 C 0.3457(4) 0.55672(12) 0.4672(2) 0.0241(5) Uani 1 1 d .
H9A H 0.2066 0.5495 0.5250 0.029 Uiso 1 1 calc R
H9B H 0.3119 0.6001 0.4172 0.029 Uiso 1 1 calc R

loop_
_atom_site_aniso_label
_atom_site_aniso_U_11
_atom_site_aniso_U_22
_atom_site_aniso_U_33
_atom_site_aniso_U_23
_atom_site_aniso_U_13
_atom_site_aniso_U_12
Na1 0.0260(5) 0.0235(5) 0.0150(5) 0.0018(4) 0.0010(3) 0.0021(3)
O1 0.0258(8) 0.0267(9) 0.0133(8) 0.0001(7) -0.0035(6) 0.0029(6)
N1 0.0214(9) 0.0202(10) 0.0154(9) -0.0025(8) -0.0006(7) 0.0003(7)
N2 0.0194(9) 0.0217(10) 0.0137(9) 0.0015(8) -0.0012(7) 0.0005(7)
B1 0.0241(13) 0.0221(14) 0.0171(13) 0.0004(11) -0.0021(10) 0.0017(10)
C1 0.0235(11) 0.0234(13) 0.0200(12) -0.0051(9) -0.0003(9) -0.0019(9)
C2 0.0296(12) 0.0201(12) 0.0256(13) 0.0000(10) 0.0005(9) -0.0025(9)
C3 0.0326(13) 0.0210(13) 0.0186(12) 0.0031(10) -0.0010(9) 0.0045(10)
C4 0.0239(12) 0.0222(12) 0.0145(11) 0.0002(9) 0.0006(8) 0.0041(9)
C5 0.0246(12) 0.0251(13) 0.0151(11) 0.0008(9) -0.0020(9) 0.0035(9)
C6 0.0201(11) 0.0238(12) 0.0152(11) 0.0001(9) -0.0013(8) -0.0003(9)
C7 0.0209(11) 0.0194(12) 0.0131(10) -0.0010(9) 0.0024(8) 0.0019(9)
C8 0.0255(12) 0.0223(12) 0.0166(11) 0.0011(9) -0.0003(9) -0.0001(9)
C9 0.0281(12) 0.0270(13) 0.0149(11) -0.0037(10) -0.0037(9) 0.0050(10)

loop_
_atom_type_symbol
_atom_type_description
_atom_type_scat_dispersion_real
_atom_type_scat_dispersion_imag
_atom_type_scat_source
C C 0.0033 0.0016 'International Tables Vol C Tables 4.2.6.8 and 6.1.1.4'
H H 0.0000 0.0000 'International Tables Vol C Tables 4.2.6.8 and 6.1.1.4'
N N 0.0061 0.0033 'International Tables Vol C Tables 4.2.6.8 and 6.1.1.4'
O O 0.0106 0.0060 'International Tables Vol C Tables 4.2.6.8 and 6.1.1.4'
B B 0.0013 0.0007 'International Tables Vol C Tables 4.2.6.8 and 6.1.1.4'
Na Na 0.0362 0.0249 'International Tables Vol C Tables 4.2.6.8 and 6.1.1.4'

loop_
_geom_angle_atom_site_label_1
_geom_angle_atom_site_label_2
_geom_angle_atom_site_label_3
_geom_angle
_geom_angle_site_symmetry_1
_geom_angle_site_symmetry_3
O1 Na1 N2 161.93(7) . .
O1 Na1 N2 95.12(6) . 3_665
N2 Na1 N2 99.38(6) . 3_665
O1 Na1 B1 85.19(7) . 1_455
N2 Na1 B1 87.70(7) . 1_455
N2 Na1 B1 149.63(7) 3_665 1_455
O1 Na1 B1 106.00(6) . .
N2 Na1 B1 63.63(6) . .
N2 Na1 B1 89.51(7) 3_665 .
B1 Na1 B1 119.68(9) 1_455 .
O1 Na1 Na1 142.68(6) . 3_665
N2 Na1 Na1 50.54(5) . 3_665
N2 Na1 Na1 48.84(4) 3_665 3_665
B1 Na1 Na1 130.13(6) 1_455 3_665
B1 Na1 Na1 69.78(6) . 3_665
O1 Na1 H3B 88.4(5) . .
N2 Na1 H3B 78.5(5) . .
N2 Na1 H3B 100.2(5) 3_665 .
B1 Na1 H3B 110.2(5) 1_455 .
B1 Na1 H3B 19.8(5) . .
Na1 Na1 H3B 89.2(5) 3_665 .
C9 O1 C8 109.71(16) . .
C9 O1 Na1 121.81(13) . .
C8 O1 Na1 126.05(12) . .
C1 N1 C7 117.21(18) . .
C1 N1 B1 122.18(18) . .
C7 N1 B1 120.57(18) . .
C7 N2 C6 103.03(17) . .
C7 N2 Na1 119.36(13) . .
C6 N2 Na1 121.74(13) . .
C7 N2 Na1 120.10(13) . 3_665
C6 N2 Na1 111.83(13) . 3_665
Na1 N2 Na1 80.62(6) . 3_665
N1 B1 Na1 124.80(14) . 1_655
N1 B1 Na1 95.97(12) . .
Na1 B1 Na1 119.68(9) 1_655 .
N1 B1 H1B 111.4(11) . .
Na1 B1 H1B 51.6(11) 1_655 .
Na1 B1 H1B 74.4(10) . .
N1 B1 H2B 105.1(11) . .
Na1 B1 H2B 57.7(10) 1_655 .
Na1 B1 H2B 154.9(11) . .
H1B B1 H2B 109.2(15) . .
N1 B1 H3B 108.4(11) . .
Na1 B1 H3B 126.8(11) 1_655 .
Na1 B1 H3B 47.0(11) . .
H1B B1 H3B 110.7(15) . .
H2B B1 H3B 111.9(16) . .
N1 C1 C2 123.3(2) . .
N1 C1 H1 118.4 . .
C2 C1 H1 118.4 . .
C1 C2 C3 120.5(2) . .
C1 C2 H2 119.8 . .
C3 C2 H2 119.8 . .
C4 C3 C2 118.4(2) . .
C4 C3 H3 120.8 . .
C2 C3 H3 120.8 . .
C3 C4 C5 137.8(2) . .
C3 C4 C7 118.29(19) . .
C5 C4 C7 103.86(19) . .
C6 C5 C4 105.94(19) . .
C6 C5 H5 127.0 . .
C4 C5 H5 127.0 . .
C5 C6 N2 114.18(19) . .
C5 C6 H6 122.9 . .
N2 C6 H6 122.9 . .
N2 C7 N1 124.68(19) . .
N2 C7 C4 112.98(18) . .
N1 C7 C4 122.33(19) . .
O1 C8 C9 110.19(18) . 3_666
O1 C8 H8A 109.6 . .
C9 C8 H8A 109.6 3_666 .
O1 C8 H8B 109.6 . .
C9 C8 H8B 109.6 3_666 .
H8A C8 H8B 108.1 . .
O1 C9 C8 110.94(18) . 3_666
O1 C9 H9A 109.5 . .
C8 C9 H9A 109.5 3_666 .
O1 C9 H9B 109.5 . .
C8 C9 H9B 109.5 3_666 .
H9A C9 H9B 108.0 . .

loop_
_geom_bond_atom_site_label_1
_geom_bond_atom_site_label_2
_geom_bond_distance
_geom_bond_site_symmetry_2
Na1 O1 2.3584(16) .
Na1 N2 2.4095(18) .
Na1 N2 2.471(2) 3_665
Na1 B1 2.928(3) 1_455
Na1 B1 3.083(3) .
Na1 H3B 2.45(2) .
O1 C9 1.437(3) .
O1 C8 1.438(3) .
N1 C1 1.345(3) .
N1 C7 1.366(3) .
N1 B1 1.580(3) .
N2 C7 1.352(3) .
N2 C6 1.387(3) .
B1 H1B 1.16(2) .
B1 H2B 1.15(2) .
B1 H3B 1.13(2) .
C1 C2 1.385(3) .
C1 H1 0.9500 .
C2 C3 1.389(3) .
C2 H2 0.9500 .
C3 C4 1.388(3) .
C3 H3 0.9500 .
C4 C5 1.423(3) .
C4 C7 1.439(3) .
C5 C6 1.366(3) .
C5 H5 0.9500 .
C6 H6 0.9500 .
C8 C9 1.509(3) 3_666
C8 H8A 0.9900 .
C8 H8B 0.9900 .
C9 H9A 0.9900 .
C9 H9B 0.9900 .

loop_
_geom_torsion_atom_site_label_1
_geom_torsion_atom_site_label_2
_geom_torsion_atom_site_label_3
_geom_torsion_atom_site_label_4
_geom_torsion
_geom_torsion_site_symmetry_1
_geom_torsion_site_symmetry_4
N2 Na1 O1 C9 5.9(3) . .
N2 Na1 O1 C9 149.24(14) 3_665 .
B1 Na1 O1 C9 -61.24(14) 1_455 .
B1 Na1 O1 C9 58.29(15) . .
Na1 Na1 O1 C9 135.75(14) 3_665 .
N2 Na1 O1 C8 -154.5(2) . .
N2 Na1 O1 C8 -11.17(15) 3_665 .
B1 Na1 O1 C8 138.34(15) 1_455 .
B1 Na1 O1 C8 -102.13(15) . .
Na1 Na1 O1 C8 -24.67(19) 3_665 .
O1 Na1 N2 C7 23.5(3) . .
N2 Na1 N2 C7 -119.36(16) 3_665 .
B1 Na1 N2 C7 90.35(15) 1_455 .
B1 Na1 N2 C7 -34.62(14) . .
Na1 Na1 N2 C7 -119.36(16) 3_665 .
O1 Na1 N2 C6 -107.2(2) . .
N2 Na1 N2 C6 109.93(17) 3_665 .
B1 Na1 N2 C6 -40.36(16) 1_455 .
B1 Na1 N2 C6 -165.32(18) . .
Na1 Na1 N2 C6 109.93(17) 3_665 .
O1 Na1 N2 Na1 142.90(19) . 3_665
N2 Na1 N2 Na1 0.0 3_665 3_665
B1 Na1 N2 Na1 -150.29(7) 1_455 3_665
B1 Na1 N2 Na1 84.74(7) . 3_665
C1 N1 B1 Na1 -71.4(2) . 1_655
C7 N1 B1 Na1 110.89(19) . 1_655
C1 N1 B1 Na1 155.86(16) . .
C7 N1 B1 Na1 -21.88(19) . .
O1 Na1 B1 N1 -137.55(12) . .
N2 Na1 B1 N1 26.54(11) . .
N2 Na1 B1 N1 127.27(12) 3_665 .
B1 Na1 B1 N1 -43.94(18) 1_455 .
Na1 Na1 B1 N1 81.56(12) 3_665 .
O1 Na1 B1 Na1 86.39(10) . 1_655
N2 Na1 B1 Na1 -109.52(11) . 1_655
N2 Na1 B1 Na1 -8.79(10) 3_665 1_655
B1 Na1 B1 Na1 180.0 1_455 1_655
Na1 Na1 B1 Na1 -54.51(9) 3_665 1_655
C7 N1 C1 C2 1.5(3) . .
B1 N1 C1 C2 -176.3(2) . .
N1 C1 C2 C3 0.1(3) . .
C1 C2 C3 C4 -0.7(3) . .
C2 C3 C4 C5 -179.6(2) . .
C2 C3 C4 C7 -0.3(3) . .
C3 C4 C5 C6 179.0(3) . .
C7 C4 C5 C6 -0.4(2) . .
C4 C5 C6 N2 -0.1(2) . .
C7 N2 C6 C5 0.5(2) . .
Na1 N2 C6 C5 137.80(16) . .
Na1 N2 C6 C5 -129.83(16) 3_665 .
C6 N2 C7 N1 178.42(19) . .
Na1 N2 C7 N1 39.9(2) . .
Na1 N2 C7 N1 -56.5(2) 3_665 .
C6 N2 C7 C4 -0.8(2) . .
Na1 N2 C7 C4 -139.32(14) . .
Na1 N2 C7 C4 124.37(16) 3_665 .
C1 N1 C7 N2 178.32(18) . .
B1 N1 C7 N2 -3.8(3) . .
C1 N1 C7 C4 -2.6(3) . .
B1 N1 C7 C4 175.28(18) . .
C3 C4 C7 N2 -178.79(18) . .
C5 C4 C7 N2 0.7(2) . .
C3 C4 C7 N1 2.0(3) . .
C5 C4 C7 N1 -178.46(18) . .
C9 O1 C8 C9 -57.6(2) . 3_666
Na1 O1 C8 C9 104.82(18) . 3_666
C8 O1 C9 C8 58.0(2) . 3_666
Na1 O1 C9 C8 -105.25(18) . 3_666
